data_7023396
loop_
_publ_author_name
'Varnado, Jr, C Daniel'
'Rosen, Evelyn L.'
'Collins, Mary S.'
'Lynch, Vincent M.'
'Bielawski, Christopher W.'

_publ_section_title
;
 Synthesis and study of olefin metathesis catalysts supported by
 redox-switchable diaminocarbene[3]ferrocenophanes.
;
_journal_issue 36
_journal_name_full 'Dalton transactions (Cambridge, England : 2003)'
_journal_page_first 13251
_journal_page_last 13264
_journal_paper_doi 10.1039/c3dt51278a
_journal_volume 42
_journal_year 2013
_chemical_formula_moiety 'C13 H15 N2 Fe, B F4'
_chemical_formula_sum 'C13 H15 B F4 Fe N2'
_chemical_formula_weight 341.93
_chemical_name_systematic
;
 ?
;
_space_group_IT_number 61
_symmetry_cell_setting orthorhombic
_symmetry_space_group_name_Hall '-P 2ac 2ab'
_symmetry_space_group_name_H-M 'P b c a'
_atom_sites_solution_hydrogens geom
_atom_sites_solution_primary direct
_atom_sites_solution_secondary difmap
_audit_creation_method SHELXL-97
_cell_angle_alpha 90.00
_cell_angle_beta 90.00
_cell_angle_gamma 90.00
_cell_formula_units_Z 8
_cell_length_a 10.1257(10)
_cell_length_b 13.5984(14)
_cell_length_c 20.253(2)
_cell_measurement_reflns_used 29919
_cell_measurement_temperature 233(2)
_cell_measurement_theta_max 27.5
_cell_measurement_theta_min 3.0
_cell_volume 2788.7(5)
_computing_cell_refinement 'CrystalClear (Rigaku Inc., 2008)'
_computing_data_collection 'CrystalClear (Rigaku Inc., 2008)'
_computing_data_reduction 'CrystalClear (Rigaku Inc., 2008)'
_computing_molecular_graphics 'XP SHELXTL/PC, Siemens Analytical'
_computing_publication_material 'XL SHELXTL/PC, Siemens Analytical'
_computing_structure_refinement 'XL SHELXTL/PC, Siemens Analytical'
_computing_structure_solution
;

SIR97 - Altomare A., Burla M.C., Camalli M., Cascarano G.L., Giacovazzo C., 
Guagliardi A., Moliterni A.G.G., Polidori G.,Spagna R.
;
_diffrn_ambient_temperature 233(2)
_diffrn_measured_fraction_theta_full 0.999
_diffrn_measured_fraction_theta_max 0.999
_diffrn_measurement_device_type 'Rigaku SCX-Mini with Mercury CCD'
_diffrn_measurement_method \w-scans
_diffrn_radiation_monochromator graphite
_diffrn_radiation_source 'fine-focus sealed tube'
_diffrn_radiation_type MoK\a
_diffrn_radiation_wavelength 0.71069
_diffrn_reflns_av_R_equivalents 0.0497
_diffrn_reflns_av_sigmaI/netI 0.0263
_diffrn_reflns_limit_h_max 13
_diffrn_reflns_limit_h_min -13
_diffrn_reflns_limit_k_max 17
_diffrn_reflns_limit_k_min -17
_diffrn_reflns_limit_l_max 26
_diffrn_reflns_limit_l_min -26
_diffrn_reflns_number 27892
_diffrn_reflns_theta_full 27.48
_diffrn_reflns_theta_max 27.48
_diffrn_reflns_theta_min 3.16
_exptl_absorpt_coefficient_mu 1.119
_exptl_absorpt_correction_T_max 1.00
_exptl_absorpt_correction_T_min 0.782
_exptl_absorpt_correction_type multi-scan
_exptl_absorpt_process_details
;
Abscor. T. Higashi (2001). The Rigaku Corporation, Tokyo, Japan.
;
_exptl_crystal_colour yellow
_exptl_crystal_density_diffrn 1.629
_exptl_crystal_density_method 'not measured'
_exptl_crystal_description prisms
_exptl_crystal_F_000 1392
_exptl_crystal_size_max 0.20
_exptl_crystal_size_mid 0.15
_exptl_crystal_size_min 0.13
_refine_diff_density_max 0.521
_refine_diff_density_min -0.391
_refine_diff_density_rms 0.060
_refine_ls_extinction_method none
_refine_ls_goodness_of_fit_ref 1.025
_refine_ls_hydrogen_treatment constr
_refine_ls_matrix_type full
_refine_ls_number_parameters 240
_refine_ls_number_reflns 3187
_refine_ls_number_restraints 196
_refine_ls_restrained_S_all 1.144
_refine_ls_R_factor_all 0.0623
_refine_ls_R_factor_gt 0.0408
_refine_ls_shift/su_max 0.041
_refine_ls_shift/su_mean 0.004
_refine_ls_structure_factor_coef Fsqd
_refine_ls_weighting_details 'calc w=1/[\s^2^(Fo^2^)+(0.0458P)^2^+3.5649P] where P=(Fo^2^+2Fc^2^)/3'
_refine_ls_weighting_scheme calc
_refine_ls_wR_factor_gt 0.0994
_refine_ls_wR_factor_ref 0.1113
_reflns_number_gt 2285
_reflns_number_total 3187
_reflns_threshold_expression >2sigma(I)
_cod_data_source_file c3dt51278a.txt
_cod_data_source_block 12
_cod_depositor_comments
;
The following automatic conversions were performed:

'_symmetry_cell_setting' value 'Orthorhombic' changed to
'orthorhombic' according to
/home/saulius/struct/CIF-dictionaries/cif_core.dic dictionary named
'cif_core.dic' version 2.4.2 from 2011-04-26.

Automatic conversion script
Id: cif_fix_values 1891 2012-01-12 08:04:46Z andrius 
;
_cod_original_sg_symbol_H-M Pbca
_cod_database_code 7023396

loop_
_symmetry_equiv_pos_as_xyz
'x, y, z'
'-x+1/2, -y, z+1/2'
'x+1/2, -y+1/2, -z'
'-x, y+1/2, -z+1/2'
'-x, -y, -z'
'x-1/2, y, -z-1/2'
'-x-1/2, y-1/2, z'
'x, -y-1/2, z-1/2'

loop_
_atom_site_label
_atom_site_type_symbol
_atom_site_fract_x
_atom_site_fract_y
_atom_site_fract_z
_atom_site_U_iso_or_equiv
_atom_site_adp_type
_atom_site_occupancy
_atom_site_symmetry_multiplicity
_atom_site_calc_flag
_atom_site_refinement_flags
_atom_site_disorder_assembly
_atom_site_disorder_group
C1 C 0.5129(3) 0.1768(2) 0.65633(15) 0.0334(7) Uani 1 1 d . . .
H1 H 0.5857 0.1756 0.6851 0.040 Uiso 1 1 calc R . .
C2 C 0.5315(4) 0.3509(3) 0.6722(2) 0.0593(11) Uani 1 1 d . . .
H2A H 0.6179 0.3324 0.6888 0.089 Uiso 1 1 calc R . .
H2B H 0.4773 0.3745 0.7084 0.089 Uiso 1 1 calc R . .
H2C H 0.5412 0.4025 0.6395 0.089 Uiso 1 1 calc R . .
C3 C 0.5364(4) 0.0023(3) 0.66227(19) 0.0511(9) Uani 1 1 d . . .
H3A H 0.6062 0.0214 0.6924 0.077 Uiso 1 1 calc R . .
H3B H 0.5738 -0.0348 0.6259 0.077 Uiso 1 1 calc R . .
H3C H 0.4725 -0.0381 0.6855 0.077 Uiso 1 1 calc R . .
C4 C 0.3533(3) 0.2850(2) 0.60335(15) 0.0317(6) Uani 1 1 d . . .
C5 C 0.2221(3) 0.2875(2) 0.62755(16) 0.0351(7) Uani 1 1 d . . .
H5 H 0.1958 0.2798 0.6718 0.042 Uiso 1 1 calc R . .
C6 C 0.1382(3) 0.3038(2) 0.57291(17) 0.0393(8) Uani 1 1 d . . .
H6 H 0.0456 0.3075 0.5743 0.047 Uiso 1 1 calc R . .
C7 C 0.2171(4) 0.3135(2) 0.51613(17) 0.0403(8) Uani 1 1 d . . .
H7 H 0.1856 0.3248 0.4731 0.048 Uiso 1 1 calc R . .
C8 C 0.3509(4) 0.3037(2) 0.53397(15) 0.0361(7) Uani 1 1 d . . .
H8 H 0.4243 0.3085 0.5057 0.043 Uiso 1 1 calc R . .
C9 C 0.3594(3) 0.07336(19) 0.59506(14) 0.0290(6) Uani 1 1 d . . .
C10 C 0.2269(3) 0.0600(2) 0.61667(16) 0.0341(7) Uani 1 1 d . . .
H10 H 0.1977 0.0571 0.6607 0.041 Uiso 1 1 calc R . .
C11 C 0.1480(3) 0.0520(2) 0.55988(17) 0.0390(7) Uani 1 1 d . . .
H11 H 0.0557 0.0442 0.5594 0.047 Uiso 1 1 calc R . .
C12 C 0.2294(3) 0.0575(2) 0.50412(17) 0.0395(8) Uani 1 1 d . . .
H12 H 0.2009 0.0535 0.4600 0.047 Uiso 1 1 calc R . .
C13 C 0.3617(3) 0.0699(2) 0.52498(15) 0.0331(7) Uani 1 1 d . . .
H13 H 0.4365 0.0750 0.4977 0.040 Uiso 1 1 calc R . .
N1 N 0.4681(3) 0.26482(18) 0.64173(12) 0.0344(6) Uani 1 1 d . . .
N2 N 0.4709(3) 0.09060(18) 0.63658(12) 0.0324(6) Uani 1 1 d . . .
Fe1 Fe 0.25237(4) 0.18101(3) 0.560794(19) 0.02704(15) Uani 1 1 d . . .
B1 B 0.3671(6) 0.1643(5) 0.8189(4) 0.055(2) Uani 0.60 1 d PDU A 1
F1 F 0.2856(7) 0.1515(8) 0.7674(4) 0.115(4) Uani 0.60 1 d PDU A 1
F2 F 0.3445(8) 0.0940(5) 0.8646(4) 0.109(3) Uani 0.60 1 d PDU A 1
F3 F 0.3436(7) 0.2517(5) 0.8486(4) 0.140(3) Uani 0.60 1 d PDU A 1
F4 F 0.4941(4) 0.1612(6) 0.7981(2) 0.088(2) Uani 0.60 1 d PDU A 1
B1A B 0.3756(9) 0.1654(7) 0.8108(4) 0.056(4) Uani 0.40 1 d PDU B 2
F1A F 0.2784(10) 0.1643(9) 0.7659(5) 0.087(5) Uani 0.40 1 d PDU B 2
F2A F 0.3260(10) 0.1537(10) 0.8719(4) 0.103(4) Uani 0.40 1 d PDU B 2
F3A F 0.4390(14) 0.2524(7) 0.8065(6) 0.150(4) Uani 0.40 1 d PDU B 2
F4A F 0.4647(11) 0.0940(8) 0.7989(5) 0.132(5) Uani 0.40 1 d PDU B 2

loop_
_atom_site_aniso_label
_atom_site_aniso_U_11
_atom_site_aniso_U_22
_atom_site_aniso_U_33
_atom_site_aniso_U_23
_atom_site_aniso_U_13
_atom_site_aniso_U_12
C1 0.0291(15) 0.0397(17) 0.0313(15) -0.0014(13) -0.0003(12) -0.0011(13)
C2 0.062(2) 0.042(2) 0.074(3) -0.0162(19) -0.020(2) -0.0115(18)
C3 0.056(2) 0.0399(19) 0.057(2) 0.0070(16) -0.0175(19) 0.0111(17)
C4 0.0391(17) 0.0217(13) 0.0342(15) -0.0043(12) 0.0008(14) 0.0013(12)
C5 0.0410(19) 0.0297(15) 0.0347(16) -0.0084(13) 0.0011(13) 0.0070(13)
C6 0.0398(18) 0.0291(16) 0.0489(19) -0.0040(13) -0.0069(15) 0.0123(13)
C7 0.058(2) 0.0253(15) 0.0377(17) 0.0032(13) -0.0081(15) 0.0061(14)
C8 0.0494(19) 0.0239(14) 0.0351(16) 0.0018(12) 0.0039(15) -0.0036(13)
C9 0.0322(16) 0.0227(13) 0.0320(15) 0.0020(11) -0.0018(13) 0.0030(11)
C10 0.038(2) 0.0261(15) 0.0382(16) 0.0078(12) 0.0040(13) -0.0024(12)
C11 0.0368(17) 0.0273(15) 0.053(2) 0.0015(14) -0.0079(16) -0.0042(13)
C12 0.054(2) 0.0255(15) 0.0393(17) -0.0071(13) -0.0137(15) 0.0023(14)
C13 0.0410(18) 0.0245(14) 0.0339(16) -0.0040(12) 0.0011(14) 0.0063(12)
N1 0.0330(14) 0.0322(14) 0.0381(14) -0.0046(11) -0.0054(12) -0.0033(11)
N2 0.0320(14) 0.0312(13) 0.0339(13) 0.0019(11) -0.0051(11) 0.0028(11)
Fe1 0.0317(2) 0.0217(2) 0.0277(2) -0.00023(16) -0.00083(18) 0.00223(17)
B1 0.030(4) 0.092(5) 0.042(4) 0.002(4) 0.002(3) 0.002(4)
F1 0.047(5) 0.257(9) 0.043(5) -0.018(5) -0.006(4) -0.033(5)
F2 0.113(5) 0.123(5) 0.093(5) 0.046(4) -0.014(4) -0.011(5)
F3 0.125(5) 0.116(5) 0.179(7) -0.042(5) -0.024(5) 0.021(5)
F4 0.0234(19) 0.188(7) 0.053(2) -0.006(4) 0.0000(17) 0.003(3)
B1A 0.040(6) 0.093(7) 0.035(5) -0.001(5) 0.004(5) 0.002(6)
F1A 0.034(6) 0.177(9) 0.050(7) 0.040(6) 0.001(5) 0.034(6)
F2A 0.081(5) 0.202(11) 0.025(3) 0.000(6) 0.016(3) -0.002(8)
F3A 0.173(9) 0.133(8) 0.145(8) 0.003(7) -0.030(7) -0.055(8)
F4A 0.132(9) 0.144(9) 0.120(7) -0.013(7) -0.034(7) 0.078(7)

loop_
_atom_type_symbol
_atom_type_description
_atom_type_scat_dispersion_real
_atom_type_scat_dispersion_imag
_atom_type_scat_source
C C 0.0033 0.0016 'International Tables Vol C Tables 4.2.6.8 and 6.1.1.4'
H H 0.0000 0.0000 'International Tables Vol C Tables 4.2.6.8 and 6.1.1.4'
B B 0.0013 0.0007 'International Tables Vol C Tables 4.2.6.8 and 6.1.1.4'
N N 0.0061 0.0033 'International Tables Vol C Tables 4.2.6.8 and 6.1.1.4'
F F 0.0171 0.0103 'International Tables Vol C Tables 4.2.6.8 and 6.1.1.4'
Fe Fe 0.3463 0.8444 'International Tables Vol C Tables 4.2.6.8 and 6.1.1.4'

loop_
_geom_angle_atom_site_label_1
_geom_angle_atom_site_label_2
_geom_angle_atom_site_label_3
_geom_angle
N2 C1 N1 129.4(3)
N2 C1 H1 115.3
N1 C1 H1 115.3
N1 C2 H2A 109.5
N1 C2 H2B 109.5
H2A C2 H2B 109.5
N1 C2 H2C 109.5
H2A C2 H2C 109.5
H2B C2 H2C 109.5
N2 C3 H3A 109.5
N2 C3 H3B 109.5
H3A C3 H3B 109.5
N2 C3 H3C 109.5
H3A C3 H3C 109.5
H3B C3 H3C 109.5
C5 C4 N1 125.5(3)
C5 C4 C8 108.7(3)
N1 C4 C8 125.8(3)
C5 C4 Fe1 71.24(18)
N1 C4 Fe1 122.0(2)
C8 C4 Fe1 71.63(17)
C6 C5 C4 107.3(3)
C6 C5 Fe1 71.14(18)
C4 C5 Fe1 66.79(16)
C6 C5 H5 126.4
C4 C5 H5 126.4
Fe1 C5 H5 127.2
C7 C6 C5 108.3(3)
C7 C6 Fe1 69.99(18)
C5 C6 Fe1 68.06(17)
C7 C6 H6 125.9
C5 C6 H6 125.9
Fe1 C6 H6 127.7
C6 C7 C8 109.1(3)
C6 C7 Fe1 69.81(18)
C8 C7 Fe1 68.63(17)
C6 C7 H7 125.4
C8 C7 H7 125.4
Fe1 C7 H7 127.7
C7 C8 C4 106.6(3)
C7 C8 Fe1 70.85(19)
C4 C8 Fe1 66.19(16)
C7 C8 H8 126.7
C4 C8 H8 126.7
Fe1 C8 H8 127.7
C13 C9 C10 108.6(3)
C13 C9 N2 125.5(3)
C10 C9 N2 125.9(3)
C13 C9 Fe1 71.20(16)
C10 C9 Fe1 71.40(16)
N2 C9 Fe1 121.76(19)
C11 C10 C9 107.1(3)
C11 C10 Fe1 71.11(18)
C9 C10 Fe1 66.56(15)
C11 C10 H10 126.4
C9 C10 H10 126.4
Fe1 C10 H10 127.4
C12 C11 C10 108.7(3)
C12 C11 Fe1 69.97(18)
C10 C11 Fe1 68.43(17)
C12 C11 H11 125.7
C10 C11 H11 125.7
Fe1 C11 H11 127.5
C11 C12 C13 108.9(3)
C11 C12 Fe1 70.04(18)
C13 C12 Fe1 68.10(16)
C11 C12 H12 125.6
C13 C12 H12 125.6
Fe1 C12 H12 127.9
C12 C13 C9 106.7(3)
C12 C13 Fe1 71.10(17)
C9 C13 Fe1 66.76(16)
C12 C13 H13 126.7
C9 C13 H13 126.7
Fe1 C13 H13 127.0
C1 N1 C4 125.5(2)
C1 N1 C2 118.7(3)
C4 N1 C2 115.6(3)
C1 N2 C9 125.7(3)
C1 N2 C3 118.5(3)
C9 N2 C3 115.6(3)
C4 Fe1 C9 95.52(12)
C4 Fe1 C5 41.97(13)
C9 Fe1 C5 112.79(13)
C4 Fe1 C13 114.67(13)
C9 Fe1 C13 42.04(12)
C5 Fe1 C13 150.60(13)
C4 Fe1 C10 114.34(13)
C9 Fe1 C10 42.04(12)
C5 Fe1 C10 101.06(14)
C13 Fe1 C10 70.06(13)
C4 Fe1 C8 42.18(13)
C9 Fe1 C8 116.21(13)
C5 Fe1 C8 70.12(13)
C13 Fe1 C8 104.60(13)
C10 Fe1 C8 152.87(13)
C4 Fe1 C6 69.53(13)
C9 Fe1 C6 152.19(13)
C5 Fe1 C6 40.81(13)
C13 Fe1 C6 165.64(13)
C10 Fe1 C6 121.82(14)
C8 Fe1 C6 68.71(14)
C4 Fe1 C12 154.69(14)
C9 Fe1 C12 69.30(13)
C5 Fe1 C12 162.42(14)
C13 Fe1 C12 40.80(13)
C10 Fe1 C12 68.30(14)
C8 Fe1 C12 125.68(14)
C6 Fe1 C12 132.28(13)
C4 Fe1 C7 69.36(13)
C9 Fe1 C7 156.22(14)
C5 Fe1 C7 68.62(13)
C13 Fe1 C7 126.75(13)
C10 Fe1 C7 160.93(14)
C8 Fe1 C7 40.52(14)
C6 Fe1 C7 40.20(14)
C12 Fe1 C7 117.04(13)
C4 Fe1 C11 153.82(13)
C9 Fe1 C11 69.33(13)
C5 Fe1 C11 123.09(14)
C13 Fe1 C11 68.72(14)
C10 Fe1 C11 40.46(13)
C8 Fe1 C11 163.87(13)
C6 Fe1 C11 114.11(14)
C12 Fe1 C11 39.99(13)
C7 Fe1 C11 131.29(14)
F1 B1 F2 109.7(6)
F1 B1 F3 110.5(6)
F2 B1 F3 106.8(6)
F1 B1 F4 109.8(6)
F2 B1 F4 110.7(6)
F3 B1 F4 109.4(6)
F1A B1A F2A 110.4(7)
F1A B1A F4A 111.2(7)
F2A B1A F4A 109.3(7)
F1A B1A F3A 108.3(7)
F2A B1A F3A 110.0(7)
F4A B1A F3A 107.6(7)

loop_
_geom_bond_atom_site_label_1
_geom_bond_atom_site_label_2
_geom_bond_distance
C1 N2 1.310(4)
C1 N1 1.313(4)
C1 H1 0.9400
C2 N1 1.471(4)
C2 H2A 0.9700
C2 H2B 0.9700
C2 H2C 0.9700
C3 N2 1.467(4)
C3 H3A 0.9700
C3 H3B 0.9700
C3 H3C 0.9700
C4 C5 1.416(4)
C4 N1 1.425(4)
C4 C8 1.428(4)
C4 Fe1 1.946(3)
C5 C6 1.413(5)
C5 Fe1 2.005(3)
C5 H5 0.9400
C6 C7 1.407(5)
C6 Fe1 2.045(3)
C6 H6 0.9400
C7 C8 1.408(5)
C7 Fe1 2.048(3)
C7 H7 0.9400
C8 Fe1 2.019(3)
C8 H8 0.9400
C9 C13 1.420(4)
C9 C10 1.423(4)
C9 N2 1.427(4)
C9 Fe1 1.949(3)
C10 C11 1.405(4)
C10 Fe1 2.013(3)
C10 H10 0.9400
C11 C12 1.401(5)
C11 Fe1 2.048(3)
C11 H11 0.9400
C12 C13 1.414(5)
C12 Fe1 2.048(3)
C12 H12 0.9400
C13 Fe1 2.008(3)
C13 H13 0.9400
B1 F1 1.342(6)
B1 F2 1.349(7)
B1 F3 1.353(7)
B1 F4 1.353(6)
B1A F1A 1.341(7)
B1A F2A 1.345(7)
B1A F4A 1.347(7)
B1A F3A 1.348(7)

loop_
_geom_torsion_atom_site_label_1
_geom_torsion_atom_site_label_2
_geom_torsion_atom_site_label_3
_geom_torsion_atom_site_label_4
_geom_torsion
N1 C4 C5 C6 -176.3(3)
C8 C4 C5 C6 2.3(3)
Fe1 C4 C5 C6 -59.9(2)
N1 C4 C5 Fe1 -116.4(3)
C8 C4 C5 Fe1 62.2(2)
C4 C5 C6 C7 -1.4(3)
Fe1 C5 C6 C7 -58.6(2)
C4 C5 C6 Fe1 57.2(2)
C5 C6 C7 C8 0.0(4)
Fe1 C6 C7 C8 -57.4(2)
C5 C6 C7 Fe1 57.4(2)
C6 C7 C8 C4 1.4(3)
Fe1 C7 C8 C4 -56.69(19)
C6 C7 C8 Fe1 58.1(2)
C5 C4 C8 C7 -2.3(3)
N1 C4 C8 C7 176.3(3)
Fe1 C4 C8 C7 59.6(2)
C5 C4 C8 Fe1 -62.0(2)
N1 C4 C8 Fe1 116.7(3)
C13 C9 C10 C11 -2.1(3)
N2 C9 C10 C11 176.0(3)
Fe1 C9 C10 C11 59.8(2)
C13 C9 C10 Fe1 -61.86(19)
N2 C9 C10 Fe1 116.2(3)
C9 C10 C11 C12 1.6(3)
Fe1 C10 C11 C12 58.5(2)
C9 C10 C11 Fe1 -56.93(19)
C10 C11 C12 C13 -0.5(3)
Fe1 C11 C12 C13 57.1(2)
C10 C11 C12 Fe1 -57.6(2)
C11 C12 C13 C9 -0.8(3)
Fe1 C12 C13 C9 57.45(19)
C11 C12 C13 Fe1 -58.2(2)
C10 C9 C13 C12 1.8(3)
N2 C9 C13 C12 -176.3(3)
Fe1 C9 C13 C12 -60.2(2)
C10 C9 C13 Fe1 62.0(2)
N2 C9 C13 Fe1 -116.1(3)
N2 C1 N1 C4 5.0(5)
N2 C1 N1 C2 178.4(3)
C5 C4 N1 C1 84.0(4)
C8 C4 N1 C1 -94.4(4)
Fe1 C4 N1 C1 -4.8(4)
C5 C4 N1 C2 -89.6(4)
C8 C4 N1 C2 92.1(4)
Fe1 C4 N1 C2 -178.4(3)
N1 C1 N2 C9 -2.6(5)
N1 C1 N2 C3 -178.0(3)
C13 C9 N2 C1 89.1(4)
C10 C9 N2 C1 -88.7(4)
Fe1 C9 N2 C1 0.5(4)
C13 C9 N2 C3 -95.4(4)
C10 C9 N2 C3 86.8(4)
Fe1 C9 N2 C3 175.9(2)
C5 C4 Fe1 C9 -118.33(19)
N1 C4 Fe1 C9 2.4(3)
C8 C4 Fe1 C9 123.66(19)
N1 C4 Fe1 C5 120.7(3)
C8 C4 Fe1 C5 -118.0(3)
C5 C4 Fe1 C13 -157.37(18)
N1 C4 Fe1 C13 -36.6(3)
C8 C4 Fe1 C13 84.6(2)
C5 C4 Fe1 C10 -79.2(2)
N1 C4 Fe1 C10 41.6(3)
C8 C4 Fe1 C10 162.83(19)
C5 C4 Fe1 C8 118.0(3)
N1 C4 Fe1 C8 -121.2(3)
C5 C4 Fe1 C6 37.52(19)
N1 C4 Fe1 C6 158.3(3)
C8 C4 Fe1 C6 -80.5(2)
C5 C4 Fe1 C12 -169.6(3)
N1 C4 Fe1 C12 -48.8(4)
C8 C4 Fe1 C12 72.4(3)
C5 C4 Fe1 C7 80.6(2)
N1 C4 Fe1 C7 -158.7(3)
C8 C4 Fe1 C7 -37.43(19)
C5 C4 Fe1 C11 -65.7(4)
N1 C4 Fe1 C11 55.0(4)
C8 C4 Fe1 C11 176.3(3)
C13 C9 Fe1 C4 -121.26(19)
C10 C9 Fe1 C4 120.74(19)
N2 C9 Fe1 C4 -0.5(3)
C13 C9 Fe1 C5 -160.94(19)
C10 C9 Fe1 C5 81.1(2)
N2 C9 Fe1 C5 -40.2(3)
C10 C9 Fe1 C13 -118.0(3)
N2 C9 Fe1 C13 120.8(3)
C13 C9 Fe1 C10 118.0(3)
N2 C9 Fe1 C10 -121.2(3)
C13 C9 Fe1 C8 -82.7(2)
C10 C9 Fe1 C8 159.28(18)
N2 C9 Fe1 C8 38.0(3)
C13 C9 Fe1 C6 -176.5(3)
C10 C9 Fe1 C6 65.5(3)
N2 C9 Fe1 C6 -55.7(4)
C13 C9 Fe1 C12 37.87(19)
C10 C9 Fe1 C12 -80.1(2)
N2 C9 Fe1 C12 158.6(3)
C13 C9 Fe1 C7 -72.5(4)
C10 C9 Fe1 C7 169.5(3)
N2 C9 Fe1 C7 48.3(4)
C13 C9 Fe1 C11 80.7(2)
C10 C9 Fe1 C11 -37.26(19)
N2 C9 Fe1 C11 -158.5(3)
C6 C5 Fe1 C4 119.2(3)
C6 C5 Fe1 C9 -168.95(19)
C4 C5 Fe1 C9 71.9(2)
C6 C5 Fe1 C13 164.6(3)
C4 C5 Fe1 C13 45.4(3)
C6 C5 Fe1 C10 -126.6(2)
C4 C5 Fe1 C10 114.25(19)
C6 C5 Fe1 C8 80.1(2)
C4 C5 Fe1 C8 -39.07(18)
C4 C5 Fe1 C6 -119.2(3)
C6 C5 Fe1 C12 -75.7(5)
C4 C5 Fe1 C12 165.1(4)
C6 C5 Fe1 C7 36.7(2)
C4 C5 Fe1 C7 -82.5(2)
C6 C5 Fe1 C11 -89.5(2)
C4 C5 Fe1 C11 151.32(18)
C12 C13 Fe1 C4 -172.05(19)
C9 C13 Fe1 C4 69.4(2)
C12 C13 Fe1 C9 118.5(3)
C12 C13 Fe1 C5 156.3(3)
C9 C13 Fe1 C5 37.8(3)
C12 C13 Fe1 C10 79.5(2)
C9 C13 Fe1 C10 -38.97(18)
C12 C13 Fe1 C8 -128.4(2)
C9 C13 Fe1 C8 113.13(19)
C12 C13 Fe1 C6 -68.1(6)
C9 C13 Fe1 C6 173.4(5)
C9 C13 Fe1 C12 -118.5(3)
C12 C13 Fe1 C7 -90.2(2)
C9 C13 Fe1 C7 151.32(19)
C12 C13 Fe1 C11 36.19(19)
C9 C13 Fe1 C11 -82.31(19)
C11 C10 Fe1 C4 170.91(19)
C9 C10 Fe1 C4 -69.9(2)
C11 C10 Fe1 C9 -119.2(3)
C11 C10 Fe1 C5 128.9(2)
C9 C10 Fe1 C5 -111.88(18)
C11 C10 Fe1 C13 -80.2(2)
C9 C10 Fe1 C13 38.98(18)
C11 C10 Fe1 C8 -163.3(3)
C9 C10 Fe1 C8 -44.1(4)
C11 C10 Fe1 C6 90.8(2)
C9 C10 Fe1 C6 -150.03(18)
C11 C10 Fe1 C12 -36.5(2)
C9 C10 Fe1 C12 82.7(2)
C11 C10 Fe1 C7 73.8(5)
C9 C10 Fe1 C7 -167.0(4)
C9 C10 Fe1 C11 119.2(3)
C7 C8 Fe1 C4 -118.9(3)
C7 C8 Fe1 C9 173.66(19)
C4 C8 Fe1 C9 -67.4(2)
C7 C8 Fe1 C5 -80.0(2)
C4 C8 Fe1 C5 38.88(18)
C7 C8 Fe1 C13 130.3(2)
C4 C8 Fe1 C13 -110.79(19)
C7 C8 Fe1 C10 -155.0(3)
C4 C8 Fe1 C10 -36.1(4)
C7 C8 Fe1 C6 -36.31(19)
C4 C8 Fe1 C6 82.6(2)
C7 C8 Fe1 C12 91.2(2)
C4 C8 Fe1 C12 -149.89(19)
C4 C8 Fe1 C7 118.9(3)
C7 C8 Fe1 C11 67.0(5)
C4 C8 Fe1 C11 -174.1(4)
C7 C6 Fe1 C4 81.9(2)
C5 C6 Fe1 C4 -38.6(2)
C7 C6 Fe1 C9 142.7(3)
C5 C6 Fe1 C9 22.3(4)
C7 C6 Fe1 C5 120.4(3)
C7 C6 Fe1 C13 -27.9(6)
C5 C6 Fe1 C13 -148.3(5)
C7 C6 Fe1 C10 -171.49(19)
C5 C6 Fe1 C10 68.1(2)
C7 C6 Fe1 C8 36.6(2)
C5 C6 Fe1 C8 -83.8(2)
C7 C6 Fe1 C12 -82.9(3)
C5 C6 Fe1 C12 156.7(2)
C5 C6 Fe1 C7 -120.4(3)
C7 C6 Fe1 C11 -126.2(2)
C5 C6 Fe1 C11 113.4(2)
C11 C12 Fe1 C4 138.2(3)
C13 C12 Fe1 C4 17.1(4)
C11 C12 Fe1 C9 82.1(2)
C13 C12 Fe1 C9 -38.98(18)
C11 C12 Fe1 C5 -18.2(5)
C13 C12 Fe1 C5 -139.3(4)
C11 C12 Fe1 C13 121.1(3)
C11 C12 Fe1 C10 36.90(19)
C13 C12 Fe1 C10 -84.2(2)
C11 C12 Fe1 C8 -169.80(19)
C13 C12 Fe1 C8 69.1(2)
C11 C12 Fe1 C6 -77.0(3)
C13 C12 Fe1 C6 161.9(2)
C11 C12 Fe1 C7 -123.0(2)
C13 C12 Fe1 C7 115.9(2)
C13 C12 Fe1 C11 -121.1(3)
C6 C7 Fe1 C4 -82.3(2)
C8 C7 Fe1 C4 38.91(19)
C6 C7 Fe1 C9 -135.5(3)
C8 C7 Fe1 C9 -14.2(4)
C6 C7 Fe1 C5 -37.24(19)
C8 C7 Fe1 C5 84.0(2)
C6 C7 Fe1 C13 171.68(19)
C8 C7 Fe1 C13 -67.1(2)
C6 C7 Fe1 C10 22.6(5)
C8 C7 Fe1 C10 143.9(4)
C6 C7 Fe1 C8 -121.3(3)
C8 C7 Fe1 C6 121.3(3)
C6 C7 Fe1 C12 124.5(2)
C8 C7 Fe1 C12 -114.2(2)
C6 C7 Fe1 C11 78.6(2)
C8 C7 Fe1 C11 -160.1(2)
C12 C11 Fe1 C4 -139.8(3)
C10 C11 Fe1 C4 -19.0(4)
C12 C11 Fe1 C9 -82.1(2)
C10 C11 Fe1 C9 38.66(18)
C12 C11 Fe1 C5 173.55(19)
C10 C11 Fe1 C5 -65.7(2)
C12 C11 Fe1 C13 -36.89(18)
C10 C11 Fe1 C13 83.8(2)
C12 C11 Fe1 C10 -120.7(3)
C12 C11 Fe1 C8 31.2(6)
C10 C11 Fe1 C8 151.9(4)
C12 C11 Fe1 C6 127.8(2)
C10 C11 Fe1 C6 -111.4(2)
C10 C11 Fe1 C12 120.7(3)
C12 C11 Fe1 C7 83.9(2)
C10 C11 Fe1 C7 -155.3(2)
